data_7233383
loop_
_publ_author_name
'Jakubczyk, Micha\/l'
'Mkrtchyan, Satenik'
'Madura, Izabela D.'
'Marek, Paulina H.'
'Iaroshenko, Viktor O.'

_publ_section_title
;
 Copper-catalyzed direct C--H arylselenation of 4-nitro-pyrazoles and
 other heterocycles with selenium powder and aryl iodides. Access to
 unsymmetrical heteroaryl selenides
;
_journal_issue 44
_journal_name_full 'RSC Advances'
_journal_page_first 25368
_journal_paper_doi 10.1039/C9RA05004C
_journal_volume 9
_journal_year 2019
_chemical_formula_moiety 'C16 H13 Br N4 O2 Se'
_chemical_formula_sum 'C16 H13 Br N4 O2 Se'
_chemical_formula_weight 452.17
_chemical_name_systematic
;
3-bromo-2-(1-phenetyl)-4-nitro-1H-pyrazol-3-yl)selanyl)pyridine
;
_space_group_crystal_system triclinic
_space_group_IT_number 2
_space_group_name_Hall '-P 1'
_space_group_name_H-M_alt 'P -1'
_symmetry_space_group_name_Hall '-P 1'
_symmetry_space_group_name_H-M 'P -1'
_atom_sites_solution_hydrogens geom
_atom_sites_solution_primary direct
_audit_creation_date 2019-06-13
_audit_creation_method
;
Olex2 1.2-beta
(compiled 2018.05.29 svn.r3508 for OlexSys, GUI svn.r5506)
;
_audit_update_record
;
2019-06-13 deposited with the CCDC.    2019-08-13 downloaded from the CCDC.
;
_cell_angle_alpha 83.404(5)
_cell_angle_beta 89.627(5)
_cell_angle_gamma 60.612(7)
_cell_formula_units_Z 4
_cell_length_a 7.8948(5)
_cell_length_b 7.9369(6)
_cell_length_c 31.3002(16)
_cell_measurement_reflns_used 3359
_cell_measurement_temperature 298(3)
_cell_measurement_theta_max 27.5510
_cell_measurement_theta_min 3.8390
_cell_volume 1694.8(2)
_computing_cell_refinement 'CrysAlisPro 1.171.38.46 (Rigaku OD, 2015)'
_computing_data_collection 'CrysAlisPro 1.171.38.46 (Rigaku OD, 2015)'
_computing_data_reduction 'CrysAlisPro 1.171.38.46 (Rigaku OD, 2015)'
_computing_molecular_graphics 'Olex2 (Dolomanov et al., 2009)'
_computing_publication_material 'Olex2 (Dolomanov et al., 2009)'
_computing_structure_refinement 'ShelXL (Sheldrick, 2015)'
_computing_structure_solution 'ShelXT (Sheldrick, 2015)'
_diffrn_ambient_temperature 293(2)
_diffrn_detector 'CCD plate'
_diffrn_detector_area_resol_mean 10.3347
_diffrn_detector_type Atlas
_diffrn_measured_fraction_theta_full 0.996
_diffrn_measured_fraction_theta_max 0.885
_diffrn_measurement_details
;
List of Runs (angles in degrees, time in seconds):

  # Type    Start    End  Width  t~exp~   \w     \q     \k     \f   Frames
#--------------------------------------------------------------------------
  1  \w    -60.00  43.00   1.00   10.00    --   16.20 -38.00-150.00  103
  2  \w    -60.00  43.00   1.00   10.00    --   16.20 -38.00 -60.00  103
  3  \w     -4.00  58.00   1.00   10.00    --   16.20 -99.00 -90.00   62
  4  \w    -60.00  43.00   1.00   10.00    --   16.20 -38.00  90.00  103
  5  \w     56.00 106.00   1.00   10.00    --   16.20 179.00 -90.00   50
  6  \w    -92.00 -48.00   1.00   10.00    --  -15.89 -38.00-180.00   44
  7  \w    -22.00  31.00   1.00   10.00    --   16.20  93.00  57.00   53
;
_diffrn_measurement_device 'four-circle diffractometer'
_diffrn_measurement_device_type 'Xcalibur, Atlas, Gemini ultra'
_diffrn_measurement_method '\w scans'
_diffrn_orient_matrix_type 'CrysAlisPro convention (1999,Acta A55,543-557)'
_diffrn_orient_matrix_UB_11 -0.0454220000
_diffrn_orient_matrix_UB_12 0.0402090000
_diffrn_orient_matrix_UB_13 -0.0209495000
_diffrn_orient_matrix_UB_21 -0.0185224000
_diffrn_orient_matrix_UB_22 -0.0785830000
_diffrn_orient_matrix_UB_23 -0.0006253000
_diffrn_orient_matrix_UB_31 -0.0908916000
_diffrn_orient_matrix_UB_32 0.0538868000
_diffrn_orient_matrix_UB_33 0.0091016000
_diffrn_radiation_monochromator graphite
_diffrn_radiation_probe x-ray
_diffrn_radiation_type MoK\a
_diffrn_radiation_wavelength 0.71073
_diffrn_reflns_av_R_equivalents 0.0689
_diffrn_reflns_av_unetI/netI 0.1281
_diffrn_reflns_Laue_measured_fraction_full 0.996
_diffrn_reflns_Laue_measured_fraction_max 0.885
_diffrn_reflns_limit_h_max 10
_diffrn_reflns_limit_h_min -11
_diffrn_reflns_limit_k_max 11
_diffrn_reflns_limit_k_min -11
_diffrn_reflns_limit_l_max 45
_diffrn_reflns_limit_l_min -44
_diffrn_reflns_number 24857
_diffrn_reflns_point_group_measured_fraction_full 0.996
_diffrn_reflns_point_group_measured_fraction_max 0.885
_diffrn_reflns_theta_full 26.000
_diffrn_reflns_theta_max 31.318
_diffrn_reflns_theta_min 3.281
_diffrn_source 'fine-focus sealed X-ray tube'
_diffrn_source_type 'Enhance (Mo) X-ray Source'
_exptl_absorpt_coefficient_mu 4.590
_exptl_absorpt_correction_T_max 1.00000
_exptl_absorpt_correction_T_min 0.55681
_exptl_absorpt_correction_type multi-scan
_exptl_absorpt_process_details
;
CrysAlisPro 1.171.38.46 (Rigaku Oxford Diffraction, 2015)
Empirical absorption correction using spherical harmonics,
 implemented in SCALE3 ABSPACK scaling algorithm.
;
_exptl_crystal_colour greenish
_exptl_crystal_density_diffrn 1.772
_exptl_crystal_description block
_exptl_crystal_F_000 888
_exptl_crystal_size_max 0.5
_exptl_crystal_size_mid 0.3
_exptl_crystal_size_min 0.3
_refine_diff_density_max 0.676
_refine_diff_density_min -0.560
_refine_diff_density_rms 0.096
_refine_ls_extinction_method none
_refine_ls_goodness_of_fit_ref 1.006
_refine_ls_hydrogen_treatment constr
_refine_ls_matrix_type full
_refine_ls_number_parameters 433
_refine_ls_number_reflns 9838
_refine_ls_number_restraints 0
_refine_ls_restrained_S_all 1.006
_refine_ls_R_factor_all 0.1642
_refine_ls_R_factor_gt 0.0604
_refine_ls_shift/su_max 0.001
_refine_ls_shift/su_mean 0.000
_refine_ls_structure_factor_coef Fsqd
_refine_ls_weighting_details 'w=1/[\s^2^(Fo^2^)] where P=(Fo^2^+2Fc^2^)/3'
_refine_ls_weighting_scheme calc
_refine_ls_wR_factor_gt 0.0631
_refine_ls_wR_factor_ref 0.0860
_reflns_Friedel_coverage 0.000
_reflns_number_gt 4552
_reflns_number_total 9838
_reflns_threshold_expression 'I > 2\s(I)'
_cod_data_source_file c9ra05004c2.cif
_cod_data_source_block 2f
_cod_database_code 7233383
_shelx_space_group_comment
;
The symmetry employed for this shelxl refinement is uniquely defined
by the following loop, which should always be used as a source of
symmetry information in preference to the above space-group names.
They are only intended as comments.
;
_shelx_estimated_absorpt_t_max 0.340
_shelx_estimated_absorpt_t_min 0.207
_olex2_refinement_description
;
1. Fixed Uiso
 At 1.2 times of:
  All C(H) groups, All C(H,H) groups
2.a Secondary CH2 refined with riding coordinates:
 C23(H23C,H23D), C24(H24C,H24D), C23A(H23A,H23B), C24A(H24A,H24B)
2.b Aromatic/amide H refined with riding coordinates:
 C16A(H16A), C11A(H11A), C16(H16), C8A(H8A), C7A(H7A), C3(H3), C9A(H9A),
 C15A(H15A), C9(H9), C14(H14), C15(H15), C3A(H3A), C10A(H10A), C14A(H14A),
 C10(H10), C8(H8), C11(H11), C7(H7)
;
_olex2_date_sample_data_collection 2018-04-06
_olex2_submission_special_instructions 'No special instructions were received'
_oxdiff_exptl_absorpt_empirical_details
;
Empirical correction (ABSPACK) includes:
- Absorption correction using spherical harmonics
- Frame scaling
;
_oxdiff_exptl_absorpt_empirical_full_max 1.807
_oxdiff_exptl_absorpt_empirical_full_min 0.760

loop_
_space_group_symop_operation_xyz
'x, y, z'
'-x, -y, -z'

loop_
_atom_site_label
_atom_site_type_symbol
_atom_site_fract_x
_atom_site_fract_y
_atom_site_fract_z
_atom_site_U_iso_or_equiv
_atom_site_adp_type
_atom_site_occupancy
_atom_site_site_symmetry_order
_atom_site_calc_flag
_atom_site_refinement_flags_posn
Se1A Se 0.50021(7) 0.73418(8) 0.08336(2) 0.04988(16) Uani 1 1 d .
Br1 Br 0.23667(7) -0.01942(8) 0.52530(2) 0.05259(16) Uani 1 1 d .
Br1A Br 0.49947(7) 0.78427(8) -0.02298(2) 0.05325(16) Uani 1 1 d .
Se1 Se 0.21357(7) 0.02966(8) 0.41894(2) 0.05021(16) Uani 1 1 d .
N2 N 0.3466(5) -0.0253(6) 0.33394(12) 0.0452(11) Uani 1 1 d .
N2A N 0.4138(5) 0.6268(6) 0.16750(12) 0.0445(10) Uani 1 1 d .
N3 N 0.5796(5) -0.3080(6) 0.42964(12) 0.0498(12) Uani 1 1 d .
N3A N 0.1622(6) 0.7109(6) 0.06948(12) 0.0506(12) Uani 1 1 d .
N1 N 0.3661(6) -0.1208(6) 0.29938(12) 0.0531(12) Uani 1 1 d .
C17A C 0.3018(6) 0.7515(6) 0.00466(14) 0.0351(11) Uani 1 1 d .
C12 C 0.4371(6) -0.1840(6) 0.45167(13) 0.0361(12) Uani 1 1 d .
C4 C 0.2652(6) -0.0791(7) 0.36653(13) 0.0369(12) Uani 1 1 d .
N4 N 0.1384(6) -0.3168(7) 0.37340(16) 0.0548(12) Uani 1 1 d .
N1A N 0.3077(6) 0.6877(7) 0.20241(12) 0.0573(13) Uani 1 1 d .
O1 O 0.0850(6) -0.2836(6) 0.40967(12) 0.0876(15) Uani 1 1 d .
C4A C 0.3722(6) 0.7700(7) 0.13542(14) 0.0382(12) Uani 1 1 d .
C12A C 0.3001(6) 0.7314(6) 0.04916(14) 0.0356(11) Uani 1 1 d .
C17 C 0.4459(6) -0.2000(7) 0.49587(14) 0.0384(12) Uani 1 1 d .
C16A C 0.1623(7) 0.7472(7) -0.01936(15) 0.0483(14) Uani 1 1 d .
H16A H 0.163463 0.758982 -0.049253 0.058 Uiso 1 1 calc R
C18A C 0.2294(7) 0.9363(7) 0.15053(15) 0.0453(13) Uani 1 1 d .
C18 C 0.2288(6) -0.2142(7) 0.35187(15) 0.0422(13) Uani 1 1 d .
N4A N 0.1381(6) 1.1330(7) 0.13053(18) 0.0650(14) Uani 1 1 d .
O1A O 0.1736(6) 1.1651(6) 0.09342(14) 0.0915(15) Uani 1 1 d .
O2A O 0.0263(6) 1.2591(6) 0.15124(16) 0.1020(17) Uani 1 1 d .
C11A C 0.5588(7) -0.0020(8) 0.20417(15) 0.0492(14) Uani 1 1 d .
H11A H 0.459862 0.070386 0.221623 0.059 Uiso 1 1 calc R
C5A C 0.5851(7) 0.0913(7) 0.16695(15) 0.0466(13) Uani 1 1 d .
C16 C 0.6061(7) -0.3486(7) 0.51918(16) 0.0494(14) Uani 1 1 d .
H16 H 0.614720 -0.361704 0.549118 0.059 Uiso 1 1 calc R
C5 C 0.7217(7) 0.1427(7) 0.32778(16) 0.0461(13) Uani 1 1 d .
C23 C 0.4187(7) 0.1127(8) 0.33087(16) 0.0559(15) Uani 1 1 d .
H23C H 0.356325 0.204335 0.351510 0.067 Uiso 1 1 calc R
H23D H 0.385200 0.185795 0.302272 0.067 Uiso 1 1 calc R
C8A C 0.8529(7) -0.2183(8) 0.15439(16) 0.0567(15) Uani 1 1 d .
H8A H 0.952828 -0.291437 0.137233 0.068 Uiso 1 1 calc R
O2 O 0.1146(6) -0.4283(7) 0.35385(16) 0.0989(16) Uani 1 1 d .
C7A C 0.7353(7) -0.0217(8) 0.14223(15) 0.0527(15) Uani 1 1 d .
H7A H 0.757088 0.036485 0.116878 0.063 Uiso 1 1 calc R
C3 C 0.2959(7) -0.2380(8) 0.31040(16) 0.0535(14) Uani 1 1 d .
H3 H 0.291541 -0.323978 0.293187 0.064 Uiso 1 1 calc R
C9A C 0.8236(7) -0.3072(7) 0.19171(16) 0.0532(15) Uani 1 1 d .
H9A H 0.904623 -0.439858 0.200213 0.064 Uiso 1 1 calc R
C15A C 0.0179(7) 0.7251(8) 0.00139(16) 0.0573(15) Uani 1 1 d .
H15A H -0.081032 0.722720 -0.014029 0.069 Uiso 1 1 calc R
C9 C 0.8738(7) 0.3869(8) 0.30527(17) 0.0545(15) Uani 1 1 d .
H9 H 0.926897 0.467284 0.297744 0.065 Uiso 1 1 calc R
C14 C 0.7347(7) -0.4522(8) 0.45262(17) 0.0591(17) Uani 1 1 d .
H14 H 0.835757 -0.540550 0.437778 0.071 Uiso 1 1 calc R
C15 C 0.7549(7) -0.4787(8) 0.49646(16) 0.0577(16) Uani 1 1 d .
H15 H 0.866518 -0.582227 0.510878 0.069 Uiso 1 1 calc R
C3A C 0.1966(7) 0.8756(9) 0.19188(17) 0.0613(16) Uani 1 1 d .
H3A H 0.107084 0.958398 0.209678 0.074 Uiso 1 1 calc R
C10A C 0.6742(7) -0.1987(8) 0.21623(15) 0.0560(16) Uani 1 1 d .
H10A H 0.650668 -0.258141 0.241136 0.067 Uiso 1 1 calc R
C24 C 0.6386(7) 0.0087(8) 0.33966(18) 0.0668(18) Uani 1 1 d .
H24C H 0.669752 -0.041860 0.369986 0.080 Uiso 1 1 calc R
H24D H 0.698974 -0.100990 0.323252 0.080 Uiso 1 1 calc R
C14A C 0.0261(8) 0.7066(9) 0.04592(17) 0.0632(17) Uani 1 1 d .
H14A H -0.069620 0.690144 0.060136 0.076 Uiso 1 1 calc R
C23A C 0.5506(7) 0.4185(7) 0.16961(17) 0.0562(15) Uani 1 1 d .
H23A H 0.603483 0.366707 0.199034 0.067 Uiso 1 1 calc R
H23B H 0.657759 0.399212 0.151688 0.067 Uiso 1 1 calc R
C10 C 0.8873(7) 0.2559(8) 0.27845(17) 0.0583(16) Uani 1 1 d .
H10 H 0.948140 0.249337 0.252668 0.070 Uiso 1 1 calc R
C8 C 0.7832(7) 0.3992(8) 0.34276(17) 0.0630(16) Uani 1 1 d .
H8 H 0.772415 0.488825 0.360805 0.076 Uiso 1 1 calc R
C24A C 0.4563(7) 0.3068(7) 0.15485(18) 0.0611(15) Uani 1 1 d .
H24A H 0.332582 0.348548 0.167957 0.073 Uiso 1 1 calc R
H24B H 0.431253 0.335494 0.123834 0.073 Uiso 1 1 calc R
C11 C 0.8113(7) 0.1341(8) 0.28943(17) 0.0564(15) Uani 1 1 d .
H11 H 0.820480 0.046305 0.271036 0.068 Uiso 1 1 calc R
C7 C 0.7079(7) 0.2780(9) 0.35371(17) 0.0645(18) Uani 1 1 d .
H7 H 0.645707 0.287191 0.379364 0.077 Uiso 1 1 calc R

loop_
_atom_site_aniso_label
_atom_site_aniso_U_11
_atom_site_aniso_U_22
_atom_site_aniso_U_33
_atom_site_aniso_U_23
_atom_site_aniso_U_13
_atom_site_aniso_U_12
Se1A 0.0470(3) 0.0763(4) 0.0401(3) -0.0157(3) 0.0072(2) -0.0393(3)
Br1 0.0493(3) 0.0649(4) 0.0398(3) -0.0159(3) 0.0116(2) -0.0235(3)
Br1A 0.0607(3) 0.0675(4) 0.0447(3) -0.0089(3) 0.0141(3) -0.0415(3)
Se1 0.0424(3) 0.0517(3) 0.0361(3) -0.0117(3) 0.0009(2) -0.0063(3)
N2 0.042(2) 0.049(3) 0.042(2) -0.007(2) 0.006(2) -0.020(2)
N2A 0.049(3) 0.047(3) 0.039(2) -0.009(2) 0.001(2) -0.024(2)
N3 0.039(2) 0.053(3) 0.039(2) -0.008(2) 0.002(2) -0.009(2)
N3A 0.045(3) 0.076(3) 0.044(2) -0.012(2) 0.009(2) -0.039(2)
N1 0.060(3) 0.063(3) 0.038(2) -0.015(2) 0.011(2) -0.030(2)
C17A 0.036(3) 0.032(3) 0.035(3) 0.000(2) 0.002(2) -0.016(2)
C12 0.030(3) 0.040(3) 0.035(3) -0.004(2) 0.002(2) -0.015(2)
C4 0.029(3) 0.042(3) 0.029(2) 0.001(2) -0.002(2) -0.010(2)
N4 0.046(3) 0.050(3) 0.064(3) -0.004(3) -0.001(2) -0.021(2)
N1A 0.068(3) 0.077(3) 0.034(2) -0.014(2) 0.013(2) -0.040(3)
O1 0.114(3) 0.104(3) 0.055(3) 0.006(3) 0.018(2) -0.065(3)
C4A 0.043(3) 0.049(3) 0.030(2) -0.010(2) -0.001(2) -0.027(3)
C12A 0.035(3) 0.039(3) 0.038(3) -0.012(2) 0.002(2) -0.021(2)
C17 0.033(3) 0.047(3) 0.038(3) -0.008(2) 0.008(2) -0.021(2)
C16A 0.046(3) 0.061(4) 0.037(3) -0.005(3) -0.002(2) -0.025(3)
C18A 0.044(3) 0.046(3) 0.046(3) -0.011(3) 0.001(2) -0.022(3)
C18 0.032(3) 0.046(3) 0.042(3) -0.003(3) 0.001(2) -0.015(3)
N4A 0.050(3) 0.057(3) 0.085(4) -0.013(3) -0.005(3) -0.023(3)
O1A 0.110(4) 0.074(3) 0.069(3) 0.012(3) -0.027(3) -0.033(3)
O2A 0.074(3) 0.060(3) 0.152(4) -0.038(3) 0.028(3) -0.014(2)
C11A 0.047(3) 0.054(3) 0.044(3) -0.014(3) 0.009(2) -0.022(3)
C5A 0.052(3) 0.049(3) 0.045(3) 0.000(3) -0.009(2) -0.030(3)
C16 0.049(3) 0.054(3) 0.043(3) 0.003(3) 0.000(3) -0.026(3)
C5 0.043(3) 0.041(3) 0.049(3) 0.000(3) -0.006(2) -0.018(3)
C23 0.049(3) 0.058(4) 0.054(3) 0.000(3) 0.004(3) -0.022(3)
C8A 0.052(3) 0.067(4) 0.049(3) -0.016(3) 0.012(3) -0.026(3)
O2 0.114(4) 0.089(3) 0.133(4) -0.047(3) 0.033(3) -0.073(3)
C7A 0.065(4) 0.062(4) 0.037(3) 0.003(3) 0.005(3) -0.038(3)
C3 0.056(3) 0.053(3) 0.049(3) -0.017(3) 0.002(3) -0.023(3)
C9A 0.056(3) 0.044(3) 0.053(3) -0.005(3) 0.003(3) -0.020(3)
C15A 0.051(3) 0.085(4) 0.049(3) -0.017(3) -0.002(3) -0.042(3)
C9 0.053(3) 0.054(4) 0.059(4) 0.005(3) -0.007(3) -0.031(3)
C14 0.051(3) 0.049(3) 0.051(3) -0.015(3) 0.007(3) -0.003(3)
C15 0.048(3) 0.049(3) 0.056(4) 0.003(3) -0.008(3) -0.011(3)
C3A 0.059(4) 0.071(4) 0.056(4) -0.029(3) 0.015(3) -0.029(3)
C10A 0.068(4) 0.060(4) 0.041(3) 0.000(3) 0.010(3) -0.034(3)
C24 0.052(4) 0.060(4) 0.085(4) 0.009(3) -0.001(3) -0.029(3)
C14A 0.055(4) 0.097(5) 0.055(4) -0.017(3) 0.016(3) -0.049(3)
C23A 0.055(3) 0.048(3) 0.062(4) -0.007(3) -0.005(3) -0.023(3)
C10 0.062(4) 0.064(4) 0.046(3) -0.007(3) 0.009(3) -0.029(3)
C8 0.071(4) 0.070(4) 0.052(4) -0.018(3) -0.001(3) -0.036(3)
C24A 0.066(4) 0.053(4) 0.068(4) -0.002(3) -0.016(3) -0.033(3)
C11 0.061(4) 0.053(3) 0.055(3) -0.009(3) 0.003(3) -0.028(3)
C7 0.057(4) 0.076(4) 0.047(3) -0.003(3) 0.013(3) -0.024(3)

loop_
_atom_type_symbol
_atom_type_description
_atom_type_scat_dispersion_real
_atom_type_scat_dispersion_imag
_atom_type_scat_source
C C 0.0033 0.0016 'International Tables Vol C Tables 4.2.6.8 and 6.1.1.4'
H H 0.0000 0.0000 'International Tables Vol C Tables 4.2.6.8 and 6.1.1.4'
Br Br -0.2901 2.4595 'International Tables Vol C Tables 4.2.6.8 and 6.1.1.4'
N N 0.0061 0.0033 'International Tables Vol C Tables 4.2.6.8 and 6.1.1.4'
O O 0.0106 0.0060 'International Tables Vol C Tables 4.2.6.8 and 6.1.1.4'
Se Se -0.0929 2.2259 'International Tables Vol C Tables 4.2.6.8 and 6.1.1.4'

loop_
_geom_angle_atom_site_label_1
_geom_angle_atom_site_label_2
_geom_angle_atom_site_label_3
_geom_angle
C4A Se1A C12A 96.51(18)
C4 Se1 C12 96.02(18)
N1 N2 C23 117.1(4)
C4 N2 N1 112.7(4)
C4 N2 C23 130.2(4)
N1A N2A C23A 116.8(4)
C4A N2A N1A 113.7(4)
C4A N2A C23A 129.5(4)
C12 N3 C14 116.6(4)
C14A N3A C12A 118.0(4)
C3 N1 N2 105.4(4)
C12A C17A Br1A 120.2(4)
C16A C17A Br1A 119.6(3)
C16A C17A C12A 120.2(4)
N3 C12 Se1 117.3(3)
N3 C12 C17 122.8(4)
C17 C12 Se1 119.9(3)
N2 C4 Se1 123.3(4)
N2 C4 C18 104.9(4)
C18 C4 Se1 131.8(3)
O1 N4 C18 118.4(5)
O2 N4 O1 123.6(5)
O2 N4 C18 117.9(5)
C3A N1A N2A 104.3(4)
N2A C4A Se1A 124.0(3)
N2A C4A C18A 104.7(4)
C18A C4A Se1A 131.3(4)
N3A C12A Se1A 118.1(3)
N3A C12A C17A 121.7(4)
C17A C12A Se1A 120.2(3)
C12 C17 Br1 120.7(3)
C16 C17 Br1 119.2(3)
C16 C17 C12 120.1(4)
C17A C16A H16A 120.6
C17A C16A C15A 118.8(4)
C15A C16A H16A 120.6
C4A C18A N4A 129.0(4)
C4A C18A C3A 105.8(4)
C3A C18A N4A 125.1(5)
C4 C18 N4 128.5(5)
C4 C18 C3 107.2(4)
C3 C18 N4 124.3(5)
O1A N4A C18A 118.3(5)
O2A N4A C18A 117.9(5)
O2A N4A O1A 123.8(5)
C5A C11A H11A 119.0
C10A C11A H11A 119.0
C10A C11A C5A 121.9(4)
C11A C5A C7A 117.1(4)
C11A C5A C24A 120.5(4)
C7A C5A C24A 122.5(4)
C17 C16 H16 121.3
C17 C16 C15 117.4(4)
C15 C16 H16 121.3
C11 C5 C24 119.7(5)
C11 C5 C7 118.1(5)
C7 C5 C24 122.2(5)
N2 C23 H23C 109.4
N2 C23 H23D 109.4
N2 C23 C24 111.2(4)
H23C C23 H23D 108.0
C24 C23 H23C 109.4
C24 C23 H23D 109.4
C7A C8A H8A 119.8
C9A C8A H8A 119.8
C9A C8A C7A 120.4(4)
C5A C7A H7A 119.4
C8A C7A C5A 121.3(4)
C8A C7A H7A 119.4
N1 C3 C18 109.7(5)
N1 C3 H3 125.1
C18 C3 H3 125.1
C8A C9A H9A 120.4
C10A C9A C8A 119.2(5)
C10A C9A H9A 120.4
C16A C15A H15A 121.2
C16A C15A C14A 117.6(5)
C14A C15A H15A 121.2
C10 C9 H9 119.9
C8 C9 H9 119.9
C8 C9 C10 120.1(5)
N3 C14 H14 117.9
N3 C14 C15 124.2(4)
C15 C14 H14 117.9
C16 C15 H15 120.6
C14 C15 C16 118.8(5)
C14 C15 H15 120.6
N1A C3A C18A 111.4(4)
N1A C3A H3A 124.3
C18A C3A H3A 124.3
C11A C10A H10A 119.9
C9A C10A C11A 120.1(4)
C9A C10A H10A 119.9
C5 C24 C23 112.0(4)
C5 C24 H24C 109.2
C5 C24 H24D 109.2
C23 C24 H24C 109.2
C23 C24 H24D 109.2
H24C C24 H24D 107.9
N3A C14A C15A 123.8(5)
N3A C14A H14A 118.1
C15A C14A H14A 118.1
N2A C23A H23A 109.1
N2A C23A H23B 109.1
N2A C23A C24A 112.4(4)
H23A C23A H23B 107.9
C24A C23A H23A 109.1
C24A C23A H23B 109.1
C9 C10 H10 119.7
C9 C10 C11 120.6(5)
C11 C10 H10 119.7
C9 C8 H8 120.4
C9 C8 C7 119.3(6)
C7 C8 H8 120.4
C5A C24A C23A 111.0(4)
C5A C24A H24A 109.4
C5A C24A H24B 109.4
C23A C24A H24A 109.4
C23A C24A H24B 109.4
H24A C24A H24B 108.0
C5 C11 H11 120.0
C10 C11 C5 119.9(5)
C10 C11 H11 120.0
C5 C7 H7 119.0
C8 C7 C5 122.0(5)
C8 C7 H7 119.0

loop_
_geom_bond_atom_site_label_1
_geom_bond_atom_site_label_2
_geom_bond_distance
Se1A C4A 1.887(4)
Se1A C12A 1.925(5)
Br1 C17 1.895(4)
Br1A C17A 1.892(4)
Se1 C12 1.930(4)
Se1 C4 1.891(4)
N2 N1 1.356(5)
N2 C4 1.340(5)
N2 C23 1.456(6)
N2A N1A 1.357(4)
N2A C4A 1.336(5)
N2A C23A 1.459(5)
N3 C12 1.330(5)
N3 C14 1.332(5)
N3A C12A 1.326(5)
N3A C14A 1.323(6)
N1 C3 1.312(6)
C17A C12A 1.385(5)
C17A C16A 1.354(6)
C12 C17 1.374(6)
C4 C18 1.363(7)
N4 O1 1.220(5)
N4 C18 1.437(6)
N4 O2 1.218(6)
N1A C3A 1.308(6)
C4A C18A 1.383(6)
C17 C16 1.369(6)
C16A H16A 0.9300
C16A C15A 1.383(6)
C18A N4A 1.423(6)
C18A C3A 1.396(6)
C18 C3 1.397(6)
N4A O1A 1.221(5)
N4A O2A 1.215(5)
C11A H11A 0.9300
C11A C5A 1.378(6)
C11A C10A 1.372(6)
C5A C7A 1.383(6)
C5A C24A 1.501(6)
C16 H16 0.9300
C16 C15 1.385(6)
C5 C24 1.514(7)
C5 C11 1.381(6)
C5 C7 1.381(8)
C23 H23C 0.9700
C23 H23D 0.9700
C23 C24 1.523(6)
C8A H8A 0.9300
C8A C7A 1.374(6)
C8A C9A 1.372(6)
C7A H7A 0.9300
C3 H3 0.9300
C9A H9A 0.9300
C9A C10A 1.366(5)
C15A H15A 0.9300
C15A C14A 1.383(6)
C9 H9 0.9300
C9 C10 1.374(7)
C9 C8 1.358(6)
C14 H14 0.9300
C14 C15 1.363(6)
C15 H15 0.9300
C3A H3A 0.9300
C10A H10A 0.9300
C24 H24C 0.9700
C24 H24D 0.9700
C14A H14A 0.9300
C23A H23A 0.9700
C23A H23B 0.9700
C23A C24A 1.516(7)
C10 H10 0.9300
C10 C11 1.379(7)
C8 H8 0.9300
C8 C7 1.370(8)
C24A H24A 0.9700
C24A H24B 0.9700
C11 H11 0.9300
C7 H7 0.9300

loop_
_geom_torsion_atom_site_label_1
_geom_torsion_atom_site_label_2
_geom_torsion_atom_site_label_3
_geom_torsion_atom_site_label_4
_geom_torsion
Se1A C4A C18A N4A -0.7(9)
Se1A C4A C18A C3A -177.5(4)
Br1 C17 C16 C15 179.3(4)
Br1A C17A C12A Se1A -0.6(5)
Br1A C17A C12A N3A 179.1(3)
Br1A C17A C16A C15A -179.4(4)
Se1 C12 C17 Br1 2.2(6)
Se1 C12 C17 C16 -178.5(4)
Se1 C4 C18 N4 -0.6(8)
Se1 C4 C18 C3 179.2(3)
N2 N1 C3 C18 1.0(5)
N2 C4 C18 N4 -178.5(4)
N2 C4 C18 C3 1.2(5)
N2 C23 C24 C5 168.2(4)
N2A N1A C3A C18A 0.2(6)
N2A C4A C18A N4A 176.6(5)
N2A C4A C18A C3A -0.1(6)
N2A C23A C24A C5A -166.7(4)
N3 C12 C17 Br1 -179.5(4)
N3 C12 C17 C16 -0.1(8)
N3 C14 C15 C16 -0.1(9)
N1 N2 C4 Se1 -178.9(3)
N1 N2 C4 C18 -0.7(5)
N1 N2 C23 C24 -80.1(5)
C17A C16A C15A C14A -0.6(8)
C12 Se1 C4 N2 -101.0(4)
C12 Se1 C4 C18 81.4(5)
C12 N3 C14 C15 -0.1(9)
C12 C17 C16 C15 -0.1(7)
C4 N2 N1 C3 -0.2(5)
C4 N2 C23 C24 98.2(5)
C4 C18 C3 N1 -1.4(6)
N4 C18 C3 N1 178.3(4)
N1A N2A C4A Se1A 177.9(3)
N1A N2A C4A C18A 0.3(6)
N1A N2A C23A C24A 86.9(5)
O1 N4 C18 C4 -0.1(7)
O1 N4 C18 C3 -179.8(4)
C4A N2A N1A C3A -0.3(6)
C4A N2A C23A C24A -91.3(6)
C4A C18A N4A O1A 7.0(9)
C4A C18A N4A O2A -174.2(6)
C4A C18A C3A N1A -0.1(7)
C12A Se1A C4A N2A 101.0(4)
C12A Se1A C4A C18A -82.1(5)
C12A N3A C14A C15A -1.0(9)
C12A C17A C16A C15A 0.8(7)
C17 C16 C15 C14 0.2(8)
C16A C17A C12A Se1A 179.2(4)
C16A C17A C12A N3A -1.1(7)
C16A C15A C14A N3A 0.7(9)
N4A C18A C3A N1A -177.0(5)
C11A C5A C7A C8A -0.1(8)
C11A C5A C24A C23A 95.8(6)
C5A C11A C10A C9A 1.7(9)
C23 N2 N1 C3 178.5(4)
C23 N2 C4 Se1 2.7(6)
C23 N2 C4 C18 -179.1(4)
C8A C9A C10A C11A -1.9(9)
O2 N4 C18 C4 177.9(5)
O2 N4 C18 C3 -1.8(7)
C7A C5A C24A C23A -83.3(7)
C7A C8A C9A C10A 1.1(8)
C9A C8A C7A C5A -0.1(9)
C9 C10 C11 C5 -0.3(8)
C9 C8 C7 C5 0.2(8)
C14 N3 C12 Se1 178.6(4)
C14 N3 C12 C17 0.2(7)
C3A C18A N4A O1A -176.8(5)
C3A C18A N4A O2A 2.0(8)
C10A C11A C5A C7A -0.7(8)
C10A C11A C5A C24A -179.8(5)
C24 C5 C11 C10 -180.0(5)
C24 C5 C7 C8 -179.9(5)
C14A N3A C12A Se1A -179.2(4)
C14A N3A C12A C17A 1.2(7)
C23A N2A N1A C3A -178.8(5)
C23A N2A C4A Se1A -3.9(7)
C23A N2A C4A C18A 178.5(5)
C10 C9 C8 C7 0.8(8)
C8 C9 C10 C11 -0.8(8)
C24A C5A C7A C8A 179.0(5)
C11 C5 C24 C23 -100.9(5)
C11 C5 C7 C8 -1.2(8)
C7 C5 C24 C23 77.8(7)
C7 C5 C11 C10 1.3(7)
